data_7051843
loop_
_publ_author_name
'Delval, Franck'
'Spyratou, Alexandra'
'Verdan, Simon'
'Bernardinelli, Gerald'
'Williams, Alan F.'

_publ_section_title
;
 The clash of the synthons: crystal structures of
 benzimidazole--alcohol--carboxylic acids
;
_journal_issue 8
_journal_name_full 'New Journal of Chemistry'
_journal_page_first 1394
_journal_paper_doi 10.1039/b717018a
_journal_volume 32
_journal_year 2008
_chemical_formula_moiety 'C10 H10 N2 O2'
_chemical_formula_sum 'C10 H10 N2 O2'
_chemical_formula_weight 190.2
_space_group_IT_number 14
_symmetry_cell_setting monoclinic
_symmetry_space_group_name_Hall '-P 2ybc'
_symmetry_space_group_name_H-M 'P 1 21/c 1'
_audit_conform_dict_name cif_core.dic
_audit_conform_dict_version 2.0.1
_audit_creation_date 2005-11-08
_audit_creation_method from_xtal_archive_file_using_CIFIO
_audit_update_record 2007-09-19
_cell_angle_alpha 90.00000
_cell_angle_beta 109.906(11)
_cell_angle_gamma 90.00000
_cell_formula_units_Z 4
_cell_length_a 16.1313(16)
_cell_length_b 5.0524(4)
_cell_length_c 11.8012(13)
_cell_measurement_reflns_used 4293
_cell_measurement_temperature 200
_cell_measurement_theta_max 26.6
_cell_measurement_theta_min 3.4
_cell_volume 904.35(16)
_computing_cell_refinement 'CELL (Stoe & Cie, 1999)'
_computing_data_collection 'EXPOSE (Stoe & Cie, 1999)'
_computing_data_reduction 'XRED (Stoe & Cie, 1999)'
_computing_molecular_graphics xtal_gx3
_computing_publication_material xtal_CIFIO
_computing_structure_refinement xtal_CRYLSQ
_computing_structure_solution SIR97
_diffrn_detector_area_resol_mean 6
_diffrn_measured_fraction_theta_full 1.0
_diffrn_measured_fraction_theta_max 1.0
_diffrn_measurement_device_type 'Stoe Ipds'
_diffrn_measurement_method \f
_diffrn_radiation_type MoK\a
_diffrn_radiation_wavelength .71073
_diffrn_reflns_av_R_equivalents .058
_diffrn_reflns_limit_h_max 20
_diffrn_reflns_limit_h_min -20
_diffrn_reflns_limit_k_max 6
_diffrn_reflns_limit_k_min -6
_diffrn_reflns_limit_l_max 14
_diffrn_reflns_limit_l_min -14
_diffrn_reflns_number 8753
_diffrn_reflns_theta_full 26.6
_diffrn_reflns_theta_max 26.6
_diffrn_standards_decay_% 0
_exptl_absorpt_coefficient_mu .10
_exptl_absorpt_correction_T_max .9895
_exptl_absorpt_correction_T_min .9808
_exptl_absorpt_correction_type numerical
_exptl_absorpt_process_details 'XRED; Stoe & Cie, 1999'
_exptl_crystal_colour colorless
_exptl_crystal_density_diffrn 1.397
_exptl_crystal_density_meas ?
_exptl_crystal_description 'hexagonal prism'
_exptl_crystal_F_000 400
_exptl_crystal_size_max .24
_exptl_crystal_size_mid .17
_exptl_crystal_size_min .13
_refine_diff_density_max .418
_refine_diff_density_min -.522
_refine_ls_abs_structure_details none
_refine_ls_extinction_method none
_refine_ls_goodness_of_fit_ref 1.21(3)
_refine_ls_hydrogen_treatment mixed
_refine_ls_number_parameters 133
_refine_ls_number_reflns 1112
_refine_ls_R_factor_gt .032
_refine_ls_shift/su_max .00027
_refine_ls_structure_factor_coef F
_refine_ls_weighting_details \w=1/[\s^2^(Fo)+0.0003(Fo^2^)]
_refine_ls_weighting_scheme calc
_refine_ls_wR_factor_ref .032
_reflns_number_gt 1054
_reflns_number_total 1886
_reflns_threshold_expression 'refl observed if Fo > 3.99 \s(Fo)'
_cod_data_source_file b717018a.txt
_cod_data_source_block verdan-4
_cod_depositor_comments
;
The following automatic conversions were performed:

'_exptl_crystal_density_meas' value 'not_measured' was changed to '?'
- the value is perceived as not measured.

Automatic conversion script
Id: cif_fix_values 3008 2015-01-20 13:52:24Z robertas 
;
_cod_original_sg_symbol_H-M 'P 21/c'
_cod_database_code 7051843

loop_
_symmetry_equiv_pos_as_xyz
+x,+y,+z
-x,1/2+y,1/2-z
-x,-y,-z
+x,1/2-y,1/2+z

loop_
_atom_site_label
_atom_site_fract_x
_atom_site_fract_y
_atom_site_fract_z
_atom_site_U_iso_or_equiv
_atom_site_occupancy
_atom_site_adp_type
O1 .80782(10) 1.2170(3) .17663(12) .0357(8) 1.00000 Uani
O2 .87699(9) 1.1419(3) .04551(11) .0308(7) 1.00000 Uani
N1 .76963(11) .6196(3) .29989(13) .0242(8) 1.00000 Uani
N2 .78991(11) .9491(3) .42667(13) .0236(8) 1.00000 Uani
C1 .69626(13) .6243(4) .33638(16) .0243(9) 1.00000 Uani
C2 .62114(14) .4670(4) .30561(18) .0302(10) 1.00000 Uani
C3 .56058(15) .5268(4) .36120(19) .0350(11) 1.00000 Uani
C4 .57383(15) .7339(5) .44356(19) .0348(11) 1.00000 Uani
C5 .64829(14) .8936(4) .47343(17) .0300(10) 1.00000 Uani
C6 .70977(13) .8348(4) .41775(15) .0228(9) 1.00000 Uani
C7 .82441(13) .8137(4) .35621(15) .0225(9) 1.00000 Uani
C8 .91228(13) .8631(4) .34639(16) .0248(9) 1.00000 Uani
C9 .91251(13) .8638(4) .21704(16) .0230(9) 1.00000 Uani
C10 .86162(13) 1.0930(4) .14114(16) .0219(9) 1.00000 Uani
H2 .61123 .32487 .24669 .04000 1.00000 Uiso
H3 .50693 .41790 .34264 .04000 1.00000 Uiso
H4 .52937 .76987 .48138 .04000 1.00000 Uiso
H5 .65675 1.04059 .53047 .04000 1.00000 Uiso
H81 .93370 1.03579 .38233 .04000 1.00000 Uiso
H82 .95294 .72436 .39097 .04000 1.00000 Uiso
H91 .97383 .87383 .21943 .04000 1.00000 Uiso
H92 .88610 .69787 .17844 .04000 1.00000 Uiso
H01 .7841(15) .491(5) .255(2) .04000 1.00000 Uiso
H02 .8218(15) 1.106(4) .4733(19) .04000 1.00000 Uiso

loop_
_atom_site_aniso_label
_atom_site_aniso_U_11
_atom_site_aniso_U_22
_atom_site_aniso_U_33
_atom_site_aniso_U_12
_atom_site_aniso_U_13
_atom_site_aniso_U_23
O1 .0476(10) .0293(8) .0340(8) .0140(7) .0189(7) -.0004(6)
O2 .0364(9) .0323(8) .0270(7) .0050(6) .0151(7) .0079(6)
N1 .0283(11) .0228(8) .0223(8) .0010(7) .0098(8) -.0028(7)
N2 .0279(11) .0236(8) .0206(8) .0003(7) .0100(7) -.0006(7)
C1 .0269(12) .0246(9) .0223(9) .0039(9) .0094(9) .0033(8)
C2 .0308(13) .0259(10) .0331(11) -.0015(9) .0099(10) .0002(8)
C3 .0309(14) .0322(11) .0430(12) -.0025(10) .0141(11) .0061(10)
C4 .0325(14) .0378(11) .0401(12) .0057(10) .0202(11) .0083(10)
C5 .0370(14) .0288(10) .0271(10) .0054(9) .0148(10) .0021(8)
C6 .0272(12) .0210(9) .0204(9) .0036(8) .0083(8) .0039(8)
C7 .0259(12) .0227(9) .0174(9) .0025(8) .0053(8) .0024(8)
C8 .0238(12) .0280(10) .0214(9) .0011(9) .0064(8) .0011(8)
C9 .0240(12) .0221(9) .0239(10) .0003(8) .0096(9) .0002(8)
C10 .0243(12) .0192(9) .0219(9) -.0034(7) .0075(9) -.0042(7)

loop_
_atom_type_symbol
_atom_type_scat_source
_atom_type_scat_dispersion_real
_atom_type_scat_dispersion_imag
C Int._Tables_Vol_IV_Tables_2.2B_and_2.3.1 .002 .002
H Int._Tables_Vol_IV_Tables_2.2B_and_2.3.1 0 0
N Int._Tables_Vol_IV_Tables_2.2B_and_2.3.1 .004 .003
O Int._Tables_Vol_IV_Tables_2.2B_and_2.3.1 .008 .006

loop_
_geom_angle_atom_site_label_1
_geom_angle_atom_site_label_2
_geom_angle_atom_site_label_3
_geom_angle_site_symmetry_1
_geom_angle_site_symmetry_2
_geom_angle_site_symmetry_3
_geom_angle
C1 N1 C7 . . . 108.79(17)
C1 N1 H01 . . . 126.9(15)
C7 N1 H01 . . . 123.6(14)
C6 N2 C7 . . . 108.33(15)
C6 N2 H02 . . . 131.5(15)
C7 N2 H02 . . . 120.2(15)
N1 C1 C2 . . . 131.89(17)
N1 C1 C6 . . . 105.98(16)
C2 C1 C6 . . . 122.1(3)
C1 C2 C3 . . . 116.43(18)
C2 C3 C4 . . . 122.0(2)
C3 C4 C5 . . . 121.8(3)
C4 C5 C6 . . . 116.66(18)
N2 C6 C1 . . . 106.98(18)
N2 C6 C5 . . . 132.00(16)
C1 C6 C5 . . . 121.02(18)
N1 C7 N2 . . . 109.91(19)
N1 C7 C8 . . . 124.97(18)
N2 C7 C8 . . . 125.07(15)
C7 C8 C9 . . . 113.97(14)
C8 C9 C10 . . . 113.92(16)
O1 C10 O2 . . . 124.86(16)
O1 C10 C9 . . . 118.69(18)
O2 C10 C9 . . . 116.44(18)

loop_
_geom_bond_atom_site_label_1
_geom_bond_atom_site_label_2
_geom_bond_site_symmetry_1
_geom_bond_site_symmetry_2
_geom_bond_distance
O1 C10 . . 1.252(3)
O2 C10 . . 1.260(3)
N1 C1 . . 1.391(3)
N1 C7 . . 1.336(3)
N1 H01 . . .92(3)
N2 C6 . . 1.387(3)
N2 C7 . . 1.336(3)
N2 H02 . . 1.00(2)
C1 C2 . . 1.390(3)
C1 C6 . . 1.399(3)
C2 C3 . . 1.383(4)
C3 C4 . . 1.394(3)
C4 C5 . . 1.389(3)
C5 C6 . . 1.396(4)
C7 C8 . . 1.482(4)
C8 C9 . . 1.528(3)
C9 C10 . . 1.522(3)

loop_
_geom_hbond_atom_site_label_D
_geom_hbond_atom_site_label_H
_geom_hbond_atom_site_label_A
_geom_hbond_site_symmetry_D
_geom_hbond_site_symmetry_H
_geom_hbond_site_symmetry_A
_geom_hbond_distance_DH
_geom_hbond_distance_HA
_geom_hbond_distance_DA
_geom_hbond_angle_DHA
N1 H01 O1 . . 1_545 0.92(3) 1.78(3) 2.691(3) 174(3)
N2 H02 O2 . . 4_575 1.00(2) 1.62(2) 2.6209(19) 177(3)

loop_
_geom_torsion_atom_site_label_1
_geom_torsion_atom_site_label_2
_geom_torsion_atom_site_label_3
_geom_torsion_atom_site_label_4
_geom_torsion_site_symmetry_1
_geom_torsion_site_symmetry_2
_geom_torsion_site_symmetry_3
_geom_torsion_site_symmetry_4
_geom_torsion
C7 N1 C1 C2 . . . . -179.84(18)
C7 N1 C1 C6 . . . . .41(18)
H01 N1 C1 C2 . . . . -9.6(16)
H01 N1 C1 C6 . . . . 170.7(16)
C1 N1 C7 N2 . . . . -1.03(19)
C1 N1 C7 C8 . . . . 176.27(15)
H01 N1 C7 N2 . . . . -171.7(16)
H01 N1 C7 C8 . . . . 5.6(17)
C7 N2 C6 C1 . . . . -.95(18)
C7 N2 C6 C5 . . . . 178.51(18)
H02 N2 C6 C1 . . . . 178.0(15)
H02 N2 C6 C5 . . . . -2.6(16)
C6 N2 C7 N1 . . . . 1.24(18)
C6 N2 C7 C8 . . . . -176.06(15)
H02 N2 C7 N1 . . . . -177.8(13)
H02 N2 C7 C8 . . . . 4.9(13)
N1 C1 C2 C3 . . . . 179.32(18)
C6 C1 C2 C3 . . . . -1.0(3)
N1 C1 C6 N2 . . . . .32(17)
N1 C1 C6 C5 . . . . -179.20(15)
C2 C1 C6 N2 . . . . -179.45(16)
C2 C1 C6 C5 . . . . 1.0(3)
C1 C2 C3 C4 . . . . .1(3)
C2 C3 C4 C5 . . . . .7(3)
C3 C4 C5 C6 . . . . -.6(3)
C4 C5 C6 N2 . . . . -179.59(17)
C4 C5 C6 C1 . . . . -.2(3)
N1 C7 C8 C9 . . . . 47.9(3)
N2 C7 C8 C9 . . . . -135.20(17)
C7 C8 C9 C10 . . . . 66.81(19)
C8 C9 C10 O1 . . . . -17.4(3)
C8 C9 C10 O2 . . . . 163.13(15)

loop_
_cod_related_entry_id
_cod_related_entry_database
_cod_related_entry_code
1 ChemSpider 59134
